data_1538557
loop_
_publ_author_name
'Schlyter, K.'

_publ_section_title
;
 On the crystal structure of fluorides of the tysonite La F3 type
;
_journal_name_full 'Arkiv foer Kemi'
_journal_page_first 73
_journal_page_last 82
_journal_volume 5
_journal_year 1952
_chemical_formula_sum 'Ce0.5 F3 La0.5'
_chemical_name_systematic '(La0.5 Ce0.5) F3'
_space_group_IT_number 194
_symmetry_space_group_name_Hall '-P 6c 2c'
_symmetry_space_group_name_H-M 'P 63/m m c'
_cell_angle_alpha 90
_cell_angle_beta 90
_cell_angle_gamma 120
_cell_formula_units_Z 2
_cell_length_a 4.148
_cell_length_b 4.148
_cell_length_c 7.354
_cell_volume 109.580
_citation_journal_id_ASTM ARKEAD
_cod_data_source_file Schlyter_ARKEAD_1952_240.cif
_cod_data_source_block Ce0.5F3La0.5
_cod_original_cell_volume 109.5801
_cod_database_code 1538557

loop_
_symmetry_equiv_pos_as_xyz
x,y,z
x-y,x,z+1/2
-y,x-y,z
-x,-y,z+1/2
-x+y,-x,z
y,-x+y,z+1/2
-y,-x,-z+1/2
x-y,-y,-z
x,x-y,-z+1/2
y,x,-z
-x+y,y,-z+1/2
-x,-x+y,-z
-x,-y,-z
-x+y,-x,-z-1/2
y,-x+y,-z
x,y,-z-1/2
x-y,x,-z
-y,x-y,-z-1/2
y,x,z-1/2
-x+y,y,z
-x,-x+y,z-1/2
-y,-x,z
x-y,-y,z-1/2
x,x-y,z

loop_
_atom_site_label
_atom_site_type_symbol
_atom_site_fract_x
_atom_site_fract_y
_atom_site_fract_z
_atom_site_occupancy
_atom_site_U_iso_or_equiv
Ce1 Ce+3 0.3333 0.6667 0.25 0.5 0.0
F1 F-1 0 0 0.25 1 0.0
La1 La+3 0.3333 0.6667 0.25 0.5 0.0
F2 F-1 0.3333 0.6667 0.57 1 0.0
